data_4076029
loop_
_publ_author_name
'Mathur, Pradeep'
'Singh, Amrendra K.'
'Singh, Vinay K.'
'Singh, Priti'
Rahul,
'Mobin, Shaikh M.'
'Th\"one, Carsten'

_publ_section_title
;
 Coupling Reactions of Ferrocenylacetylene with Mononuclear Metal
 Carbonyls Fe(CO)5and M(CO)6(M = Mo, W):&#x00A0; Synthesis and
 Characterization of [Fe(CO)2{\h5-2,5-Fc2C5H2CO}C(Fc)CH],
 [Fe(CO)2{\h2:\h2-2,5-Fc2C4H2Fe(CO)3}-\m-CO],
 [Fe(CO)3{\h2:\h2-2,5-Fc2C4H2CO}], 1,2,4-Triferrocenylbenzene,
 2,5-Diferrocenylthiophene, and 2,5-Diferrocenylselenophene
;
_journal_issue 20
_journal_name_full Organometallics
_journal_page_first 4793
_journal_paper_doi 10.1021/om0504755
_journal_volume 24
_journal_year 2005
_chemical_formula_sum 'C28 H20 Fe3 O4'
_chemical_formula_weight 587.99
_chemical_name_systematic
; 
 ? 
;
_space_group_IT_number 15
_symmetry_cell_setting monoclinic
_symmetry_space_group_name_Hall '-C 2yc'
_symmetry_space_group_name_H-M 'C 1 2/c 1'
_atom_sites_solution_hydrogens geom
_atom_sites_solution_primary direct
_atom_sites_solution_secondary difmap
_audit_creation_method SHELXL-97
_cell_angle_alpha 90.00
_cell_angle_beta 121.848(6)
_cell_angle_gamma 90.00
_cell_formula_units_Z 8
_cell_length_a 35.321(3)
_cell_length_b 6.4260(7)
_cell_length_c 24.8580(18)
_cell_measurement_reflns_used 25
_cell_measurement_temperature 293(2)
_cell_measurement_theta_max 13.4700
_cell_measurement_theta_min 7.1900
_cell_volume 4792.7(8)
_computing_cell_refinement 'Argus (Nonius, MACH3 software)'
_computing_data_collection 'Argus (Nonius, MACH3 software)'
_computing_data_reduction 'Maxus (Nonius software)'
_computing_molecular_graphics Ortep
_computing_publication_material Shelx97
_computing_structure_refinement 'SHELXL-97 (Sheldrick, 1997)'
_computing_structure_solution 'SHELXS-97 (Sheldrick, 1990)'
_diffrn_ambient_temperature 293(2)
_diffrn_measured_fraction_theta_full 0.444
_diffrn_measured_fraction_theta_max 0.444
_diffrn_measurement_device_type 'Nonius MACH3'
_diffrn_measurement_method \w/q-scan
_diffrn_radiation_monochromator graphite
_diffrn_radiation_source 'fine-focus sealed tube'
_diffrn_radiation_type MoK\a
_diffrn_radiation_wavelength 0.71073
_diffrn_reflns_av_R_equivalents 0.0431
_diffrn_reflns_av_sigmaI/netI 0.1682
_diffrn_reflns_limit_h_max 41
_diffrn_reflns_limit_h_min -35
_diffrn_reflns_limit_k_max 7
_diffrn_reflns_limit_k_min 0
_diffrn_reflns_limit_l_max 0
_diffrn_reflns_limit_l_min -29
_diffrn_reflns_number 4241
_diffrn_reflns_theta_full 24.93
_diffrn_reflns_theta_max 24.93
_diffrn_reflns_theta_min 1.35
_diffrn_standards_decay_% <3%
_diffrn_standards_interval_time 3600
_diffrn_standards_number 3
_exptl_absorpt_coefficient_mu 1.825
_exptl_absorpt_correction_T_max 0.8753
_exptl_absorpt_correction_T_min 0.5288
_exptl_absorpt_correction_type psi-scan
_exptl_crystal_colour Orange
_exptl_crystal_density_diffrn 1.630
_exptl_crystal_density_method 'not measured'
_exptl_crystal_description Needle-shaped
_exptl_crystal_F_000 2384
_exptl_crystal_size_max 0.40
_exptl_crystal_size_mid 0.08
_exptl_crystal_size_min 0.08
_refine_diff_density_max 0.604
_refine_diff_density_min -0.550
_refine_diff_density_rms 0.107
_refine_ls_extinction_method none
_refine_ls_goodness_of_fit_ref 0.972
_refine_ls_hydrogen_treatment riding
_refine_ls_matrix_type full
_refine_ls_number_parameters 316
_refine_ls_number_reflns 4127
_refine_ls_number_restraints 0
_refine_ls_restrained_S_all 0.972
_refine_ls_R_factor_all 0.1855
_refine_ls_R_factor_gt 0.0535
_refine_ls_shift/su_max 0.000
_refine_ls_shift/su_mean 0.000
_refine_ls_structure_factor_coef Fsqd
_refine_ls_weighting_details 'w=1/[\s^2^(Fo^2^)+(0.0454P)^2^+0.0000P] where P=(Fo^2^+2Fc^2^)/3'
_refine_ls_weighting_scheme calc
_refine_ls_wR_factor_gt 0.0989
_refine_ls_wR_factor_ref 0.1262
_reflns_number_gt 2065
_reflns_number_total 4127
_reflns_threshold_expression >2sigma(I)
_cod_data_source_file om0504755si20050610_024833.cif
_cod_data_source_block cmpd3
_cod_depositor_comments
;
The following automatic conversions were performed:

'_exptl_absorpt_correction_type' value 'Psi-scan' changed to
'psi-scan' according to
/home/saulius/struct/CIF-dictionaries/cif_core.dic dictionary named
'cif_core.dic' version 2.4.1 from 2010-06-29.

Automatic conversion script
Id: cif_fix_values 1715 2011-07-08 13:25:40Z adriana 

The following automatic conversions were performed:

'_refine_ls_weighting_scheme' value 'calc
w=1/[\s^2^(Fo^2^)+(0.0454P)^2^+0.0000P] where P=(Fo^2^+2Fc^2^)/3' was
changed to 'calc'. New tag '_refine_ls_weighting_details' was
created. The value of the new tag was set to
'w=1/[\s^2^(Fo^2^)+(0.0454P)^2^+0.0000P] where P=(Fo^2^+2Fc^2^)/3'.

Automatic conversion script
Id: cif_fix_values 3143 2015-03-26 13:38:13Z robertas 
;
_cod_original_cell_volume 4792.7(7)
_cod_original_sg_symbol_H-M 'C 2/c'
_cod_database_code 4076029

loop_
_symmetry_equiv_pos_as_xyz
'x, y, z'
'-x, y, -z+1/2'
'x+1/2, y+1/2, z'
'-x+1/2, y+1/2, -z+1/2'
'-x, -y, -z'
'x, -y, z-1/2'
'-x+1/2, -y+1/2, -z'
'x+1/2, -y+1/2, z-1/2'

loop_
_atom_site_label
_atom_site_type_symbol
_atom_site_fract_x
_atom_site_fract_y
_atom_site_fract_z
_atom_site_U_iso_or_equiv
_atom_site_adp_type
_atom_site_occupancy
_atom_site_calc_flag
_atom_site_refinement_flags
Fe1 Fe 0.04748(3) 0.48958(15) 0.14333(4) 0.0333(3) Uani 1 d .
Fe2 Fe 0.16492(3) 0.79256(17) 0.10114(4) 0.0398(3) Uani 1 d .
Fe3 Fe 0.13626(3) 0.79565(17) 0.36885(5) 0.0425(3) Uani 1 d .
O1 O 0.01049(19) 0.2521(9) 0.0259(2) 0.0703(17) Uani 1 d .
O2 O -0.00420(18) 0.2721(9) 0.1863(3) 0.0729(18) Uani 1 d .
O3 O -0.00710(18) 0.8694(9) 0.0964(3) 0.0666(17) Uani 1 d .
O4 O 0.10659(16) 0.9415(7) 0.1938(2) 0.0476(14) Uani 1 d .
C1 C 0.0247(2) 0.3451(12) 0.0721(3) 0.045(2) Uani 1 d .
C2 C 0.0156(2) 0.3560(11) 0.1690(3) 0.045(2) Uani 1 d .
C3 C 0.0131(2) 0.7220(13) 0.1131(4) 0.0439(18) Uani 1 d .
C4 C 0.1048(2) 0.7521(11) 0.1926(3) 0.0344(17) Uani 1 d .
C5 C 0.0969(2) 0.6091(10) 0.2332(3) 0.0306(17) Uani 1 d .
C6 C 0.1064(2) 0.4037(10) 0.2229(3) 0.0334(17) Uani 1 d .
H6 H 0.1092 0.2882 0.2473 0.040 Uiso 1 calc R
C7 C 0.1110(2) 0.4018(11) 0.1708(3) 0.0377(18) Uani 1 d .
H7 H 0.1168 0.2842 0.1545 0.045 Uiso 1 calc R
C8 C 0.1054(2) 0.6086(10) 0.1457(3) 0.0339(17) Uani 1 d .
C9 C 0.1085(2) 0.6714(10) 0.0922(3) 0.0329(17) Uani 1 d .
C10 C 0.1001(2) 0.8731(11) 0.0646(3) 0.044(2) Uani 1 d .
H10 H 0.0904 0.9882 0.0766 0.053 Uiso 1 calc R
C11 C 0.1093(2) 0.8681(13) 0.0160(3) 0.047(2) Uani 1 d .
H11 H 0.1059 0.9790 -0.0102 0.057 Uiso 1 calc R
C12 C 0.1244(3) 0.6684(14) 0.0135(4) 0.062(2) Uani 1 d .
H12 H 0.1334 0.6250 -0.0137 0.075 Uiso 1 calc R
C13 C 0.1233(2) 0.5454(12) 0.0597(3) 0.052(2) Uani 1 d .
H13 H 0.1311 0.4055 0.0677 0.062 Uiso 1 calc R
C14 C 0.2031(3) 0.991(2) 0.1731(5) 0.080(3) Uani 1 d .
H14 H 0.1923 1.0943 0.1877 0.096 Uiso 1 calc R
C15 C 0.2128(3) 1.0120(18) 0.1259(5) 0.077(3) Uani 1 d .
H15 H 0.2101 1.1338 0.1039 0.092 Uiso 1 calc R
C16 C 0.2272(3) 0.823(2) 0.1173(5) 0.082(3) Uani 1 d .
H16 H 0.2352 0.7944 0.0879 0.099 Uiso 1 calc R
C17 C 0.2278(3) 0.6810(16) 0.1609(5) 0.079(3) Uani 1 d .
H17 H 0.2369 0.5428 0.1663 0.094 Uiso 1 calc R
C18 C 0.2124(3) 0.785(2) 0.1945(4) 0.077(3) Uani 1 d .
H18 H 0.2088 0.7284 0.2259 0.092 Uiso 1 calc R
C19 C 0.0897(2) 0.6768(10) 0.2829(3) 0.0330(17) Uani 1 d .
C20 C 0.0767(2) 0.8803(11) 0.2911(3) 0.0421(19) Uani 1 d .
H20 H 0.0713 0.9946 0.2650 0.051 Uiso 1 calc R
C21 C 0.0734(2) 0.8780(12) 0.3448(3) 0.044(2) Uani 1 d .
H21 H 0.0658 0.9908 0.3607 0.052 Uiso 1 calc R
C22 C 0.0836(2) 0.6740(12) 0.3708(3) 0.048(2) Uani 1 d .
H22 H 0.0836 0.6291 0.4064 0.058 Uiso 1 calc R
C23 C 0.0936(2) 0.5525(12) 0.3328(3) 0.046(2) Uani 1 d .
H23 H 0.1016 0.4126 0.3394 0.055 Uiso 1 calc R
C24 C 0.1812(4) 0.997(3) 0.4332(9) 0.114(6) Uani 1 d .
H24 H 0.1748 1.1103 0.4503 0.137 Uiso 1 calc R
C25 C 0.1902(4) 0.801(4) 0.4580(5) 0.117(5) Uani 1 d .
H25 H 0.1903 0.7546 0.4935 0.140 Uiso 1 calc R
C26 C 0.1989(3) 0.689(2) 0.4200(8) 0.103(4) Uani 1 d .
H26 H 0.2075 0.5496 0.4271 0.123 Uiso 1 calc R
C27 C 0.1938(3) 0.800(3) 0.3708(6) 0.096(4) Uani 1 d .
H27 H 0.1968 0.7526 0.3378 0.115 Uiso 1 calc R
C28 C 0.1831(3) 1.003(3) 0.3797(7) 0.107(4) Uani 1 d .
H28 H 0.1782 1.1180 0.3542 0.129 Uiso 1 calc R

loop_
_atom_site_aniso_label
_atom_site_aniso_U_11
_atom_site_aniso_U_22
_atom_site_aniso_U_33
_atom_site_aniso_U_23
_atom_site_aniso_U_13
_atom_site_aniso_U_12
Fe1 0.0403(5) 0.0188(5) 0.0420(6) -0.0007(5) 0.0224(5) -0.0042(5)
Fe2 0.0368(6) 0.0388(7) 0.0452(7) 0.0022(6) 0.0226(5) -0.0018(5)
Fe3 0.0344(6) 0.0455(7) 0.0445(7) -0.0096(6) 0.0186(5) 0.0014(6)
O1 0.092(4) 0.058(4) 0.047(4) -0.014(3) 0.027(3) -0.003(3)
O2 0.072(4) 0.065(4) 0.099(5) 0.004(4) 0.056(4) -0.018(3)
O3 0.076(4) 0.048(4) 0.088(5) 0.020(3) 0.052(4) 0.024(3)
O4 0.080(4) 0.006(3) 0.071(4) -0.003(2) 0.050(3) -0.004(2)
C1 0.048(5) 0.050(5) 0.037(5) 0.005(4) 0.022(4) 0.005(4)
C2 0.051(5) 0.032(5) 0.052(5) -0.004(4) 0.026(4) -0.006(4)
C3 0.043(4) 0.040(5) 0.058(5) 0.003(5) 0.033(4) -0.004(4)
C4 0.028(4) 0.030(5) 0.047(4) -0.003(4) 0.021(3) -0.008(3)
C5 0.035(4) 0.019(4) 0.035(4) 0.005(3) 0.016(3) 0.001(3)
C6 0.046(4) 0.008(3) 0.043(5) 0.004(3) 0.021(4) 0.003(3)
C7 0.047(5) 0.022(4) 0.051(5) -0.005(4) 0.030(4) -0.005(4)
C8 0.041(4) 0.017(4) 0.047(5) -0.003(3) 0.025(4) -0.001(3)
C9 0.043(4) 0.021(4) 0.044(4) -0.003(3) 0.029(4) -0.007(3)
C10 0.042(5) 0.030(4) 0.054(5) -0.006(4) 0.021(4) -0.002(4)
C11 0.042(5) 0.059(6) 0.032(4) 0.004(4) 0.014(4) -0.010(4)
C12 0.077(6) 0.064(7) 0.058(6) -0.017(5) 0.043(5) -0.013(5)
C13 0.062(5) 0.043(5) 0.057(5) -0.011(4) 0.036(5) -0.013(4)
C14 0.038(5) 0.098(9) 0.072(7) -0.047(7) 0.008(5) -0.021(6)
C15 0.047(6) 0.068(7) 0.093(8) 0.009(7) 0.022(5) -0.018(6)
C16 0.040(5) 0.118(10) 0.091(8) 0.002(8) 0.036(6) -0.014(6)
C17 0.050(6) 0.067(7) 0.103(8) 0.015(7) 0.030(6) 0.021(5)
C18 0.049(6) 0.112(10) 0.053(6) 0.017(7) 0.017(5) -0.006(6)
C19 0.037(4) 0.020(4) 0.042(4) -0.002(3) 0.021(4) -0.005(3)
C20 0.045(4) 0.034(5) 0.049(5) 0.003(4) 0.025(4) 0.007(4)
C21 0.037(4) 0.048(5) 0.053(5) 0.001(4) 0.029(4) 0.010(4)
C22 0.053(5) 0.051(6) 0.045(5) 0.008(4) 0.029(4) 0.008(4)
C23 0.050(5) 0.035(5) 0.056(5) 0.002(4) 0.030(4) -0.006(4)
C24 0.056(7) 0.124(12) 0.142(14) -0.100(12) 0.038(9) -0.028(9)
C25 0.059(7) 0.204(18) 0.052(7) -0.030(11) 0.006(6) -0.022(11)
C26 0.034(5) 0.102(10) 0.113(10) -0.016(10) -0.001(7) 0.021(6)
C27 0.042(6) 0.166(15) 0.077(8) -0.056(10) 0.030(6) -0.021(8)
C28 0.061(7) 0.117(12) 0.122(11) 0.003(10) 0.033(7) -0.047(8)

loop_
_atom_type_symbol
_atom_type_description
_atom_type_scat_dispersion_real
_atom_type_scat_dispersion_imag
_atom_type_scat_source
C C 0.0033 0.0016 'International Tables Vol C Tables 4.2.6.8 and 6.1.1.4'
H H 0.0000 0.0000 'International Tables Vol C Tables 4.2.6.8 and 6.1.1.4'
O O 0.0106 0.0060 'International Tables Vol C Tables 4.2.6.8 and 6.1.1.4'
Fe Fe 0.3463 0.8444 'International Tables Vol C Tables 4.2.6.8 and 6.1.1.4'

loop_
_geom_angle_atom_site_label_1
_geom_angle_atom_site_label_2
_geom_angle_atom_site_label_3
_geom_angle
C1 Fe1 C2 93.7(3)
C1 Fe1 C3 99.5(3)
C2 Fe1 C3 97.7(3)
C1 Fe1 C7 91.6(3)
C2 Fe1 C7 122.4(3)
C3 Fe1 C7 137.6(3)
C1 Fe1 C6 121.1(3)
C2 Fe1 C6 92.1(3)
C3 Fe1 C6 137.4(3)
C7 Fe1 C6 39.6(2)
C1 Fe1 C5 158.2(3)
C2 Fe1 C5 97.0(3)
C3 Fe1 C5 97.8(3)
C7 Fe1 C5 66.6(3)
C6 Fe1 C5 39.7(2)
C1 Fe1 C8 97.9(3)
C2 Fe1 C8 158.7(3)
C3 Fe1 C8 97.9(3)
C7 Fe1 C8 39.8(2)
C6 Fe1 C8 66.6(3)
C5 Fe1 C8 66.6(2)
C1 Fe1 C4 133.6(3)
C2 Fe1 C4 132.5(3)
C3 Fe1 C4 80.4(3)
C7 Fe1 C4 63.0(2)
C6 Fe1 C4 63.0(2)
C5 Fe1 C4 37.8(2)
C8 Fe1 C4 37.7(2)
C14 Fe2 C18 40.3(4)
C14 Fe2 C16 67.4(4)
C18 Fe2 C16 67.6(4)
C14 Fe2 C15 40.2(4)
C18 Fe2 C15 67.4(4)
C16 Fe2 C15 39.6(4)
C14 Fe2 C10 107.6(3)
C18 Fe2 C10 125.0(4)
C16 Fe2 C10 155.8(4)
C15 Fe2 C10 121.3(4)
C14 Fe2 C12 163.2(5)
C18 Fe2 C12 155.3(5)
C16 Fe2 C12 109.1(4)
C15 Fe2 C12 126.8(4)
C10 Fe2 C12 68.4(3)
C14 Fe2 C13 154.7(4)
C18 Fe2 C13 120.2(4)
C16 Fe2 C13 126.5(4)
C15 Fe2 C13 163.3(4)
C10 Fe2 C13 68.4(3)
C12 Fe2 C13 40.6(3)
C14 Fe2 C9 119.5(3)
C18 Fe2 C9 106.6(3)
C16 Fe2 C9 162.7(4)
C15 Fe2 C9 155.1(4)
C10 Fe2 C9 40.9(2)
C12 Fe2 C9 68.8(3)
C13 Fe2 C9 40.9(2)
C14 Fe2 C17 67.4(4)
C18 Fe2 C17 39.9(3)
C16 Fe2 C17 40.5(3)
C15 Fe2 C17 67.1(4)
C10 Fe2 C17 161.7(4)
C12 Fe2 C17 121.5(4)
C13 Fe2 C17 108.2(4)
C9 Fe2 C17 124.8(4)
C14 Fe2 C11 126.4(4)
C18 Fe2 C11 162.5(4)
C16 Fe2 C11 122.1(4)
C15 Fe2 C11 109.9(4)
C10 Fe2 C11 40.3(3)
C12 Fe2 C11 40.2(3)
C13 Fe2 C11 67.6(3)
C9 Fe2 C11 68.2(3)
C17 Fe2 C11 156.6(4)
C26 Fe3 C27 39.1(4)
C26 Fe3 C24 64.8(5)
C27 Fe3 C24 67.0(4)
C26 Fe3 C25 39.1(4)
C27 Fe3 C25 67.4(5)
C24 Fe3 C25 39.5(5)
C26 Fe3 C23 109.3(4)
C27 Fe3 C23 122.0(5)
C24 Fe3 C23 159.5(7)
C25 Fe3 C23 123.3(6)
C26 Fe3 C28 65.8(5)
C27 Fe3 C28 40.9(5)
C24 Fe3 C28 39.5(5)
C25 Fe3 C28 67.2(5)
C23 Fe3 C28 158.6(6)
C26 Fe3 C19 123.2(5)
C27 Fe3 C19 106.1(3)
C24 Fe3 C19 159.1(7)
C25 Fe3 C19 158.3(7)
C23 Fe3 C19 41.0(2)
C28 Fe3 C19 122.5(5)
C26 Fe3 C21 160.2(6)
C27 Fe3 C21 159.2(6)
C24 Fe3 C21 110.2(4)
C25 Fe3 C21 124.6(5)
C23 Fe3 C21 68.2(3)
C28 Fe3 C21 123.6(6)
C19 Fe3 C21 68.8(3)
C26 Fe3 C20 159.0(6)
C27 Fe3 C20 123.0(5)
C24 Fe3 C20 124.5(6)
C25 Fe3 C20 159.7(7)
C23 Fe3 C20 68.4(3)
C28 Fe3 C20 108.2(4)
C19 Fe3 C20 41.2(2)
C21 Fe3 C20 40.1(3)
C26 Fe3 C22 124.6(5)
C27 Fe3 C22 158.1(6)
C24 Fe3 C22 124.9(5)
C25 Fe3 C22 108.9(4)
C23 Fe3 C22 40.5(3)
C28 Fe3 C22 159.7(7)
C19 Fe3 C22 68.9(3)
C21 Fe3 C22 40.7(3)
C20 Fe3 C22 68.1(3)
O1 C1 Fe1 179.0(6)
O2 C2 Fe1 178.9(6)
O3 C3 Fe1 177.5(7)
O4 C4 C8 127.9(6)
O4 C4 C5 128.5(6)
C8 C4 C5 103.4(6)
O4 C4 Fe1 136.8(5)
C8 C4 Fe1 61.7(3)
C5 C4 Fe1 60.5(3)
C6 C5 C19 126.6(6)
C6 C5 C4 107.6(6)
C19 C5 C4 124.6(6)
C6 C5 Fe1 67.4(4)
C19 C5 Fe1 126.0(4)
C4 C5 Fe1 81.7(4)
C7 C6 C5 109.4(6)
C7 C6 Fe1 70.2(4)
C5 C6 Fe1 72.9(4)
C6 C7 C8 109.9(6)
C6 C7 Fe1 70.3(4)
C8 C7 Fe1 74.0(4)
C7 C8 C9 126.6(6)
C7 C8 C4 106.7(6)
C9 C8 C4 125.6(6)
C7 C8 Fe1 66.1(4)
C9 C8 Fe1 127.2(5)
C4 C8 Fe1 80.6(4)
C10 C9 C13 106.7(6)
C10 C9 C8 126.9(6)
C13 C9 C8 126.2(6)
C10 C9 Fe2 69.3(4)
C13 C9 Fe2 69.3(4)
C8 C9 Fe2 123.3(5)
C11 C10 C9 108.1(6)
C11 C10 Fe2 70.3(4)
C9 C10 Fe2 69.9(4)
C12 C11 C10 108.9(7)
C12 C11 Fe2 69.4(5)
C10 C11 Fe2 69.3(4)
C11 C12 C13 107.6(7)
C11 C12 Fe2 70.3(4)
C13 C12 Fe2 69.8(4)
C12 C13 C9 108.6(7)
C12 C13 Fe2 69.7(4)
C9 C13 Fe2 69.7(4)
C15 C14 C18 107.6(10)
C15 C14 Fe2 70.3(5)
C18 C14 Fe2 69.8(5)
C16 C15 C14 108.7(10)
C16 C15 Fe2 70.0(5)
C14 C15 Fe2 69.5(5)
C15 C16 C17 108.0(9)
C15 C16 Fe2 70.4(5)
C17 C16 Fe2 70.3(5)
C18 C17 C16 107.4(9)
C18 C17 Fe2 69.2(5)
C16 C17 Fe2 69.2(5)
C17 C18 C14 108.4(9)
C17 C18 Fe2 70.8(5)
C14 C18 Fe2 69.8(5)
C23 C19 C20 106.2(6)
C23 C19 C5 126.5(6)
C20 C19 C5 127.3(6)
C23 C19 Fe3 69.0(4)
C20 C19 Fe3 69.6(4)
C5 C19 Fe3 126.7(4)
C21 C20 C19 108.7(6)
C21 C20 Fe3 69.9(4)
C19 C20 Fe3 69.2(4)
C20 C21 C22 108.3(6)
C20 C21 Fe3 70.0(4)
C22 C21 Fe3 69.7(4)
C23 C22 C21 107.5(6)
C23 C22 Fe3 69.0(4)
C21 C22 Fe3 69.6(4)
C22 C23 C19 109.3(7)
C22 C23 Fe3 70.5(4)
C19 C23 Fe3 70.0(4)
C25 C24 C28 110.2(13)
C25 C24 Fe3 70.4(7)
C28 C24 Fe3 70.6(7)
C26 C25 C24 105.3(13)
C26 C25 Fe3 69.8(6)
C24 C25 Fe3 70.2(7)
C27 C26 C25 112.5(13)
C27 C26 Fe3 70.6(6)
C25 C26 Fe3 71.1(6)
C26 C27 C28 105.4(11)
C26 C27 Fe3 70.3(6)
C28 C27 Fe3 70.2(6)
C24 C28 C27 106.5(13)
C24 C28 Fe3 69.9(7)
C27 C28 Fe3 68.9(6)

loop_
_geom_bond_atom_site_label_1
_geom_bond_atom_site_label_2
_geom_bond_distance
Fe1 C1 1.772(8)
Fe1 C2 1.779(8)
Fe1 C3 1.818(8)
Fe1 C7 2.050(7)
Fe1 C6 2.051(6)
Fe1 C5 2.124(6)
Fe1 C8 2.155(7)
Fe1 C4 2.414(6)
Fe2 C14 2.023(8)
Fe2 C18 2.023(8)
Fe2 C16 2.028(8)
Fe2 C15 2.033(9)
Fe2 C10 2.033(7)
Fe2 C12 2.035(8)
Fe2 C13 2.036(7)
Fe2 C9 2.041(6)
Fe2 C17 2.043(8)
Fe2 C11 2.046(7)
Fe3 C26 2.005(9)
Fe3 C27 2.009(9)
Fe3 C24 2.019(10)
Fe3 C25 2.021(10)
Fe3 C23 2.023(7)
Fe3 C28 2.026(10)
Fe3 C19 2.037(6)
Fe3 C21 2.042(6)
Fe3 C20 2.042(7)
Fe3 C22 2.043(7)
O1 C1 1.149(8)
O2 C2 1.134(8)
O3 C3 1.125(8)
O4 C4 1.218(7)
C4 C8 1.495(9)
C4 C5 1.497(9)
C5 C6 1.419(8)
C5 C19 1.453(8)
C6 C7 1.388(9)
C7 C8 1.436(8)
C8 C9 1.447(9)
C9 C10 1.423(9)
C9 C13 1.426(9)
C10 C11 1.406(9)
C11 C12 1.403(10)
C12 C13 1.411(10)
C14 C15 1.393(12)
C14 C18 1.394(13)
C15 C16 1.375(13)
C16 C17 1.410(12)
C17 C18 1.388(12)
C19 C23 1.421(9)
C19 C20 1.436(9)
C20 C21 1.400(9)
C21 C22 1.421(9)
C22 C23 1.407(9)
C24 C25 1.364(17)
C24 C28 1.367(15)
C25 C26 1.346(15)
C26 C27 1.344(15)
C27 C28 1.409(16)

loop_
_geom_torsion_atom_site_label_1
_geom_torsion_atom_site_label_2
_geom_torsion_atom_site_label_3
_geom_torsion_atom_site_label_4
_geom_torsion
C2 Fe1 C1 O1 -158(100)
C3 Fe1 C1 O1 104(46)
C7 Fe1 C1 O1 -35(46)
C6 Fe1 C1 O1 -63(46)
C5 Fe1 C1 O1 -39(46)
C8 Fe1 C1 O1 4(46)
C4 Fe1 C1 O1 18(46)
C1 Fe1 C2 O2 164(100)
C3 Fe1 C2 O2 -96(35)
C7 Fe1 C2 O2 70(35)
C6 Fe1 C2 O2 43(35)
C5 Fe1 C2 O2 3(35)
C8 Fe1 C2 O2 41(36)
C4 Fe1 C2 O2 -12(36)
C1 Fe1 C3 O3 -166(100)
C2 Fe1 C3 O3 98(16)
C7 Fe1 C3 O3 -63(17)
C6 Fe1 C3 O3 -3(17)
C5 Fe1 C3 O3 0(16)
C8 Fe1 C3 O3 -67(16)
C4 Fe1 C3 O3 -33(16)
C1 Fe1 C4 O4 94.2(8)
C2 Fe1 C4 O4 -91.7(8)
C3 Fe1 C4 O4 0.1(7)
C7 Fe1 C4 O4 157.9(8)
C6 Fe1 C4 O4 -157.4(8)
C5 Fe1 C4 O4 -116.2(9)
C8 Fe1 C4 O4 116.5(9)
C1 Fe1 C4 C8 -22.3(6)
C2 Fe1 C4 C8 151.8(4)
C3 Fe1 C4 C8 -116.4(4)
C7 Fe1 C4 C8 41.4(4)
C6 Fe1 C4 C8 86.1(4)
C5 Fe1 C4 C8 127.3(6)
C1 Fe1 C4 C5 -149.7(4)
C2 Fe1 C4 C5 24.5(6)
C3 Fe1 C4 C5 116.2(4)
C7 Fe1 C4 C5 -85.9(4)
C6 Fe1 C4 C5 -41.2(4)
C8 Fe1 C4 C5 -127.3(6)
O4 C4 C5 C6 -168.6(7)
C8 C4 C5 C6 17.0(7)
Fe1 C4 C5 C6 63.0(4)
O4 C4 C5 C19 0.1(11)
C8 C4 C5 C19 -174.4(6)
Fe1 C4 C5 C19 -128.3(6)
O4 C4 C5 Fe1 128.4(7)
C8 C4 C5 Fe1 -46.0(4)
C1 Fe1 C5 C6 -33.9(9)
C2 Fe1 C5 C6 84.9(4)
C3 Fe1 C5 C6 -176.3(4)
C7 Fe1 C5 C6 -37.5(4)
C8 Fe1 C5 C6 -81.1(4)
C4 Fe1 C5 C6 -113.1(5)
C1 Fe1 C5 C19 -153.7(7)
C2 Fe1 C5 C19 -34.9(6)
C3 Fe1 C5 C19 63.9(6)
C7 Fe1 C5 C19 -157.3(6)
C6 Fe1 C5 C19 -119.8(7)
C8 Fe1 C5 C19 159.1(6)
C4 Fe1 C5 C19 127.1(7)
C1 Fe1 C5 C4 79.2(9)
C2 Fe1 C5 C4 -162.0(4)
C3 Fe1 C5 C4 -63.2(4)
C7 Fe1 C5 C4 75.6(4)
C6 Fe1 C5 C4 113.1(5)
C8 Fe1 C5 C4 32.0(4)
C19 C5 C6 C7 179.9(6)
C4 C5 C6 C7 -11.7(8)
Fe1 C5 C6 C7 61.0(5)
C19 C5 C6 Fe1 118.9(7)
C4 C5 C6 Fe1 -72.7(4)
C1 Fe1 C6 C7 47.3(5)
C2 Fe1 C6 C7 142.9(4)
C3 Fe1 C6 C7 -113.3(5)
C5 Fe1 C6 C7 -118.7(5)
C8 Fe1 C6 C7 -37.8(4)
C4 Fe1 C6 C7 -79.4(4)
C1 Fe1 C6 C5 166.0(4)
C2 Fe1 C6 C5 -98.4(4)
C3 Fe1 C6 C5 5.4(6)
C7 Fe1 C6 C5 118.7(5)
C8 Fe1 C6 C5 80.9(4)
C4 Fe1 C6 C5 39.3(3)
C5 C6 C7 C8 1.1(8)
Fe1 C6 C7 C8 63.8(5)
C5 C6 C7 Fe1 -62.7(5)
C1 Fe1 C7 C6 -141.0(4)
C2 Fe1 C7 C6 -45.5(5)
C3 Fe1 C7 C6 112.9(5)
C5 Fe1 C7 C6 37.6(4)
C8 Fe1 C7 C6 118.6(6)
C4 Fe1 C7 C6 79.5(4)
C1 Fe1 C7 C8 100.4(4)
C2 Fe1 C7 C8 -164.1(4)
C3 Fe1 C7 C8 -5.7(6)
C6 Fe1 C7 C8 -118.6(6)
C5 Fe1 C7 C8 -81.0(4)
C4 Fe1 C7 C8 -39.1(4)
C6 C7 C8 C9 178.8(6)
Fe1 C7 C8 C9 -119.7(7)
C6 C7 C8 C4 9.9(8)
Fe1 C7 C8 C4 71.4(4)
C6 C7 C8 Fe1 -61.5(5)
O4 C4 C8 C7 169.4(7)
C5 C4 C8 C7 -16.1(7)
Fe1 C4 C8 C7 -61.5(4)
O4 C4 C8 C9 0.3(11)
C5 C4 C8 C9 174.8(6)
Fe1 C4 C8 C9 129.4(7)
O4 C4 C8 Fe1 -129.1(7)
C5 C4 C8 Fe1 45.4(4)
C1 Fe1 C8 C7 -83.1(4)
C2 Fe1 C8 C7 39.5(9)
C3 Fe1 C8 C7 176.1(4)
C6 Fe1 C8 C7 37.5(4)
C5 Fe1 C8 C7 81.0(4)
C4 Fe1 C8 C7 113.1(5)
C1 Fe1 C8 C9 35.9(6)
C2 Fe1 C8 C9 158.4(7)
C3 Fe1 C8 C9 -65.0(6)
C7 Fe1 C8 C9 118.9(7)
C6 Fe1 C8 C9 156.4(6)
C5 Fe1 C8 C9 -160.1(6)
C4 Fe1 C8 C9 -128.0(8)
C1 Fe1 C8 C4 163.9(4)
C2 Fe1 C8 C4 -73.6(9)
C3 Fe1 C8 C4 63.0(4)
C7 Fe1 C8 C4 -113.1(5)
C6 Fe1 C8 C4 -75.5(4)
C5 Fe1 C8 C4 -32.1(4)
C7 C8 C9 C10 175.7(7)
C4 C8 C9 C10 -17.4(11)
Fe1 C8 C9 C10 89.6(8)
C7 C8 C9 C13 -8.8(11)
C4 C8 C9 C13 158.2(6)
Fe1 C8 C9 C13 -94.8(8)
C7 C8 C9 Fe2 -96.4(8)
C4 C8 C9 Fe2 70.6(8)
Fe1 C8 C9 Fe2 177.6(3)
C14 Fe2 C9 C10 82.9(6)
C18 Fe2 C9 C10 124.7(5)
C16 Fe2 C9 C10 -167.4(11)
C15 Fe2 C9 C10 52.9(9)
C12 Fe2 C9 C10 -81.0(5)
C13 Fe2 C9 C10 -118.2(6)
C17 Fe2 C9 C10 164.6(5)
C11 Fe2 C9 C10 -37.6(4)
C14 Fe2 C9 C13 -158.9(6)
C18 Fe2 C9 C13 -117.1(6)
C16 Fe2 C9 C13 -49.2(13)
C15 Fe2 C9 C13 171.0(8)
C10 Fe2 C9 C13 118.2(6)
C12 Fe2 C9 C13 37.2(5)
C17 Fe2 C9 C13 -77.2(6)
C11 Fe2 C9 C13 80.6(5)
C14 Fe2 C9 C8 -38.4(7)
C18 Fe2 C9 C8 3.4(7)
C16 Fe2 C9 C8 71.3(13)
C15 Fe2 C9 C8 -68.5(10)
C10 Fe2 C9 C8 -121.3(7)
C12 Fe2 C9 C8 157.7(7)
C13 Fe2 C9 C8 120.5(7)
C17 Fe2 C9 C8 43.3(7)
C11 Fe2 C9 C8 -158.9(7)
C13 C9 C10 C11 0.7(8)
C8 C9 C10 C11 176.9(6)
Fe2 C9 C10 C11 60.2(5)
C13 C9 C10 Fe2 -59.5(5)
C8 C9 C10 Fe2 116.8(7)
C14 Fe2 C10 C11 126.0(6)
C18 Fe2 C10 C11 167.1(6)
C16 Fe2 C10 C11 52.0(10)
C15 Fe2 C10 C11 84.2(6)
C12 Fe2 C10 C11 -36.7(4)
C13 Fe2 C10 C11 -80.5(5)
C9 Fe2 C10 C11 -118.9(6)
C17 Fe2 C10 C11 -162.9(11)
C14 Fe2 C10 C9 -115.1(5)
C18 Fe2 C10 C9 -74.0(6)
C16 Fe2 C10 C9 170.9(8)
C15 Fe2 C10 C9 -156.9(5)
C12 Fe2 C10 C9 82.2(4)
C13 Fe2 C10 C9 38.4(4)
C17 Fe2 C10 C9 -43.9(12)
C11 Fe2 C10 C9 118.9(6)
C9 C10 C11 C12 -1.6(8)
Fe2 C10 C11 C12 58.3(5)
C9 C10 C11 Fe2 -59.9(5)
C14 Fe2 C11 C12 166.0(5)
C18 Fe2 C11 C12 -158.4(11)
C16 Fe2 C11 C12 81.8(7)
C15 Fe2 C11 C12 124.0(6)
C10 Fe2 C11 C12 -120.7(6)
C13 Fe2 C11 C12 -38.2(4)
C9 Fe2 C11 C12 -82.6(5)
C17 Fe2 C11 C12 45.9(11)
C14 Fe2 C11 C10 -73.3(6)
C18 Fe2 C11 C10 -37.7(13)
C16 Fe2 C11 C10 -157.5(6)
C15 Fe2 C11 C10 -115.3(6)
C12 Fe2 C11 C10 120.7(6)
C13 Fe2 C11 C10 82.4(4)
C9 Fe2 C11 C10 38.1(4)
C17 Fe2 C11 C10 166.5(8)
C10 C11 C12 C13 1.8(9)
Fe2 C11 C12 C13 60.1(5)
C10 C11 C12 Fe2 -58.2(5)
C14 Fe2 C12 C11 -42.3(14)
C18 Fe2 C12 C11 164.7(7)
C16 Fe2 C12 C11 -117.5(6)
C15 Fe2 C12 C11 -76.9(6)
C10 Fe2 C12 C11 36.8(4)
C13 Fe2 C12 C11 118.4(7)
C9 Fe2 C12 C11 80.8(5)
C17 Fe2 C12 C11 -160.5(5)
C14 Fe2 C12 C13 -160.7(11)
C18 Fe2 C12 C13 46.3(10)
C16 Fe2 C12 C13 124.2(6)
C15 Fe2 C12 C13 164.8(5)
C10 Fe2 C12 C13 -81.6(5)
C9 Fe2 C12 C13 -37.5(4)
C17 Fe2 C12 C13 81.2(6)
C11 Fe2 C12 C13 -118.4(7)
C11 C12 C13 C9 -1.4(9)
Fe2 C12 C13 C9 59.1(5)
C11 C12 C13 Fe2 -60.4(5)
C10 C9 C13 C12 0.4(8)
C8 C9 C13 C12 -175.9(6)
Fe2 C9 C13 C12 -59.0(5)
C10 C9 C13 Fe2 59.4(5)
C8 C9 C13 Fe2 -116.9(7)
C14 Fe2 C13 C12 167.1(8)
C18 Fe2 C13 C12 -159.5(6)
C16 Fe2 C13 C12 -76.3(7)
C15 Fe2 C13 C12 -46.9(14)
C10 Fe2 C13 C12 81.6(5)
C9 Fe2 C13 C12 119.9(7)
C17 Fe2 C13 C12 -117.5(6)
C11 Fe2 C13 C12 37.9(5)
C14 Fe2 C13 C9 47.1(10)
C18 Fe2 C13 C9 80.5(6)
C16 Fe2 C13 C9 163.7(5)
C15 Fe2 C13 C9 -166.8(11)
C10 Fe2 C13 C9 -38.4(4)
C12 Fe2 C13 C9 -119.9(7)
C17 Fe2 C13 C9 122.5(5)
C11 Fe2 C13 C9 -82.0(4)
C18 Fe2 C14 C15 118.2(9)
C16 Fe2 C14 C15 36.7(6)
C10 Fe2 C14 C15 -118.0(7)
C12 Fe2 C14 C15 -44.7(15)
C13 Fe2 C14 C15 165.6(8)
C9 Fe2 C14 C15 -160.9(6)
C17 Fe2 C14 C15 80.8(6)
C11 Fe2 C14 C15 -77.4(7)
C16 Fe2 C14 C18 -81.5(6)
C15 Fe2 C14 C18 -118.2(9)
C10 Fe2 C14 C18 123.8(6)
C12 Fe2 C14 C18 -163.0(11)
C13 Fe2 C14 C18 47.3(11)
C9 Fe2 C14 C18 80.8(7)
C17 Fe2 C14 C18 -37.5(6)
C11 Fe2 C14 C18 164.4(5)
C18 C14 C15 C16 0.9(10)
Fe2 C14 C15 C16 -59.2(6)
C18 C14 C15 Fe2 60.2(6)
C14 Fe2 C15 C16 120.0(9)
C18 Fe2 C15 C16 81.8(7)
C10 Fe2 C15 C16 -159.9(6)
C12 Fe2 C15 C16 -74.7(8)
C13 Fe2 C15 C16 -38.4(16)
C9 Fe2 C15 C16 162.5(7)
C17 Fe2 C15 C16 38.4(6)
C11 Fe2 C15 C16 -116.7(6)
C18 Fe2 C15 C14 -38.1(6)
C16 Fe2 C15 C14 -120.0(9)
C10 Fe2 C15 C14 80.1(7)
C12 Fe2 C15 C14 165.3(6)
C13 Fe2 C15 C14 -158.3(11)
C9 Fe2 C15 C14 42.5(11)
C17 Fe2 C15 C14 -81.6(6)
C11 Fe2 C15 C14 123.3(7)
C14 C15 C16 C17 -1.6(10)
Fe2 C15 C16 C17 -60.6(6)
C14 C15 C16 Fe2 58.9(6)
C14 Fe2 C16 C15 -37.2(6)
C18 Fe2 C16 C15 -81.0(7)
C10 Fe2 C16 C15 45.6(12)
C12 Fe2 C16 C15 125.2(7)
C13 Fe2 C16 C15 167.2(6)
C9 Fe2 C16 C15 -154.7(10)
C17 Fe2 C16 C15 -118.4(9)
C11 Fe2 C16 C15 82.6(7)
C14 Fe2 C16 C17 81.1(7)
C18 Fe2 C16 C17 37.3(6)
C15 Fe2 C16 C17 118.4(9)
C10 Fe2 C16 C17 164.0(7)
C12 Fe2 C16 C17 -116.4(7)
C13 Fe2 C16 C17 -74.5(7)
C9 Fe2 C16 C17 -36.4(15)
C11 Fe2 C16 C17 -159.0(6)
C15 C16 C17 C18 1.7(10)
Fe2 C16 C17 C18 -58.9(6)
C15 C16 C17 Fe2 60.6(6)
C14 Fe2 C17 C18 37.8(6)
C16 Fe2 C17 C18 119.1(9)
C15 Fe2 C17 C18 81.6(6)
C10 Fe2 C17 C18 -39.8(14)
C12 Fe2 C17 C18 -158.1(6)
C13 Fe2 C17 C18 -115.6(6)
C9 Fe2 C17 C18 -73.3(7)
C11 Fe2 C17 C18 168.9(8)
C14 Fe2 C17 C16 -81.2(7)
C18 Fe2 C17 C16 -119.1(9)
C15 Fe2 C17 C16 -37.5(6)
C10 Fe2 C17 C16 -158.8(10)
C12 Fe2 C17 C16 82.8(7)
C13 Fe2 C17 C16 125.4(7)
C9 Fe2 C17 C16 167.6(6)
C11 Fe2 C17 C16 49.9(12)
C16 C17 C18 C14 -1.1(10)
Fe2 C17 C18 C14 -60.0(6)
C16 C17 C18 Fe2 58.9(6)
C15 C14 C18 C17 0.1(10)
Fe2 C14 C18 C17 60.6(6)
C15 C14 C18 Fe2 -60.5(6)
C14 Fe2 C18 C17 -118.9(9)
C16 Fe2 C18 C17 -37.9(6)
C15 Fe2 C18 C17 -80.9(6)
C10 Fe2 C18 C17 165.8(6)
C12 Fe2 C18 C17 49.4(11)
C13 Fe2 C18 C17 82.4(7)
C9 Fe2 C18 C17 124.8(6)
C11 Fe2 C18 C17 -165.3(10)
C16 Fe2 C18 C14 81.0(6)
C15 Fe2 C18 C14 38.0(6)
C10 Fe2 C18 C14 -75.3(7)
C12 Fe2 C18 C14 168.3(7)
C13 Fe2 C18 C14 -158.7(6)
C9 Fe2 C18 C14 -116.3(6)
C17 Fe2 C18 C14 118.9(9)
C11 Fe2 C18 C14 -46.4(14)
C6 C5 C19 C23 4.2(11)
C4 C5 C19 C23 -162.3(6)
Fe1 C5 C19 C23 91.2(8)
C6 C5 C19 C20 -174.9(7)
C4 C5 C19 C20 18.6(10)
Fe1 C5 C19 C20 -87.9(8)
C6 C5 C19 Fe3 93.9(8)
C4 C5 C19 Fe3 -72.6(8)
Fe1 C5 C19 Fe3 -179.1(3)
C26 Fe3 C19 C23 81.4(7)
C27 Fe3 C19 C23 120.5(7)
C24 Fe3 C19 C23 -172.0(10)
C25 Fe3 C19 C23 51.2(12)
C28 Fe3 C19 C23 162.0(7)
C21 Fe3 C19 C23 -80.8(4)
C20 Fe3 C19 C23 -117.5(6)
C22 Fe3 C19 C23 -37.0(4)
C26 Fe3 C19 C20 -161.1(7)
C27 Fe3 C19 C20 -122.0(7)
C24 Fe3 C19 C20 -54.5(12)
C25 Fe3 C19 C20 168.7(11)
C23 Fe3 C19 C20 117.5(6)
C28 Fe3 C19 C20 -80.5(7)
C21 Fe3 C19 C20 36.7(4)
C22 Fe3 C19 C20 80.5(4)
C26 Fe3 C19 C5 -39.2(9)
C27 Fe3 C19 C5 0.0(9)
C24 Fe3 C19 C5 67.5(12)
C25 Fe3 C19 C5 -69.3(13)
C23 Fe3 C19 C5 -120.5(7)
C28 Fe3 C19 C5 41.4(9)
C21 Fe3 C19 C5 158.6(6)
C20 Fe3 C19 C5 122.0(7)
C22 Fe3 C19 C5 -157.6(6)
C23 C19 C20 C21 0.6(8)
C5 C19 C20 C21 179.9(6)
Fe3 C19 C20 C21 -59.0(5)
C23 C19 C20 Fe3 59.6(4)
C5 C19 C20 Fe3 -121.2(7)
C26 Fe3 C20 C21 169.3(12)
C27 Fe3 C20 C21 -163.6(7)
C24 Fe3 C20 C21 -80.4(8)
C25 Fe3 C20 C21 -47.7(15)
C23 Fe3 C20 C21 81.5(5)
C28 Fe3 C20 C21 -121.0(8)
C19 Fe3 C20 C21 120.2(6)
C22 Fe3 C20 C21 37.7(4)
C26 Fe3 C20 C19 49.1(13)
C27 Fe3 C20 C19 76.2(7)
C24 Fe3 C20 C19 159.4(7)
C25 Fe3 C20 C19 -167.9(13)
C23 Fe3 C20 C19 -38.7(4)
C28 Fe3 C20 C19 118.8(7)
C21 Fe3 C20 C19 -120.2(6)
C22 Fe3 C20 C19 -82.5(4)
C19 C20 C21 C22 -0.8(8)
Fe3 C20 C21 C22 -59.3(5)
C19 C20 C21 Fe3 58.5(5)
C26 Fe3 C21 C20 -168.6(12)
C27 Fe3 C21 C20 41.8(13)
C24 Fe3 C21 C20 120.1(8)
C25 Fe3 C21 C20 161.8(8)
C23 Fe3 C21 C20 -81.8(5)
C28 Fe3 C21 C20 78.0(7)
C19 Fe3 C21 C20 -37.7(4)
C22 Fe3 C21 C20 -119.5(6)
C26 Fe3 C21 C22 -49.1(13)
C27 Fe3 C21 C22 161.3(11)
C24 Fe3 C21 C22 -120.5(8)
C25 Fe3 C21 C22 -78.7(9)
C23 Fe3 C21 C22 37.7(4)
C28 Fe3 C21 C22 -162.5(7)
C19 Fe3 C21 C22 81.8(4)
C20 Fe3 C21 C22 119.5(6)
C20 C21 C22 C23 0.7(8)
Fe3 C21 C22 C23 -58.8(5)
C20 C21 C22 Fe3 59.5(5)
C26 Fe3 C22 C23 -79.1(7)
C27 Fe3 C22 C23 -43.1(12)
C24 Fe3 C22 C23 -160.4(8)
C25 Fe3 C22 C23 -119.5(8)
C28 Fe3 C22 C23 165.2(11)
C19 Fe3 C22 C23 37.4(4)
C21 Fe3 C22 C23 119.1(6)
C20 Fe3 C22 C23 81.9(5)
C26 Fe3 C22 C21 161.9(7)
C27 Fe3 C22 C21 -162.1(10)
C24 Fe3 C22 C21 80.5(8)
C25 Fe3 C22 C21 121.4(8)
C23 Fe3 C22 C21 -119.1(6)
C28 Fe3 C22 C21 46.2(13)
C19 Fe3 C22 C21 -81.6(4)
C20 Fe3 C22 C21 -37.2(4)
C21 C22 C23 C19 -0.3(8)
Fe3 C22 C23 C19 -59.5(5)
C21 C22 C23 Fe3 59.2(5)
C20 C19 C23 C22 -0.2(8)
C5 C19 C23 C22 -179.4(6)
Fe3 C19 C23 C22 59.8(5)
C20 C19 C23 Fe3 -60.0(5)
C5 C19 C23 Fe3 120.8(7)
C26 Fe3 C23 C22 121.1(7)
C27 Fe3 C23 C22 162.6(7)
C24 Fe3 C23 C22 51.7(13)
C25 Fe3 C23 C22 80.1(7)
C28 Fe3 C23 C22 -165.9(11)
C19 Fe3 C23 C22 -120.1(6)
C21 Fe3 C23 C22 -37.9(4)
C20 Fe3 C23 C22 -81.2(5)
C26 Fe3 C23 C19 -118.7(7)
C27 Fe3 C23 C19 -77.3(7)
C24 Fe3 C23 C19 171.9(11)
C25 Fe3 C23 C19 -159.8(7)
C28 Fe3 C23 C19 -45.8(13)
C21 Fe3 C23 C19 82.2(4)
C20 Fe3 C23 C19 39.0(4)
C22 Fe3 C23 C19 120.1(6)
C26 Fe3 C24 C25 -38.9(8)
C27 Fe3 C24 C25 -81.9(9)
C23 Fe3 C24 C25 38.6(17)
C28 Fe3 C24 C25 -120.9(13)
C19 Fe3 C24 C25 -156.5(11)
C21 Fe3 C24 C25 120.3(9)
C20 Fe3 C24 C25 162.9(8)
C22 Fe3 C24 C25 77.0(10)
C26 Fe3 C24 C28 82.0(8)
C27 Fe3 C24 C28 39.0(8)
C25 Fe3 C24 C28 120.9(13)
C23 Fe3 C24 C28 159.5(11)
C19 Fe3 C24 C28 -35.6(17)
C21 Fe3 C24 C28 -118.8(10)
C20 Fe3 C24 C28 -76.2(10)
C22 Fe3 C24 C28 -162.1(9)
C28 C24 C25 C26 1.9(14)
Fe3 C24 C25 C26 61.4(8)
C28 C24 C25 Fe3 -59.5(8)
C27 Fe3 C25 C26 -34.8(9)
C24 Fe3 C25 C26 -115.6(13)
C23 Fe3 C25 C26 79.6(11)
C28 Fe3 C25 C26 -79.3(9)
C19 Fe3 C25 C26 41.9(18)
C21 Fe3 C25 C26 164.6(9)
C20 Fe3 C25 C26 -160.0(11)
C22 Fe3 C25 C26 122.1(10)
C26 Fe3 C25 C24 115.6(13)
C27 Fe3 C25 C24 80.8(9)
C23 Fe3 C25 C24 -164.8(8)
C28 Fe3 C25 C24 36.3(8)
C19 Fe3 C25 C24 157.5(10)
C21 Fe3 C25 C24 -79.8(10)
C20 Fe3 C25 C24 -44.4(18)
C22 Fe3 C25 C24 -122.3(9)
C24 C25 C26 C27 -3.1(14)
Fe3 C25 C26 C27 58.5(8)
C24 C25 C26 Fe3 -61.6(8)
C24 Fe3 C26 C27 -84.0(9)
C25 Fe3 C26 C27 -123.4(13)
C23 Fe3 C26 C27 117.2(9)
C28 Fe3 C26 C27 -40.4(8)
C19 Fe3 C26 C27 73.8(10)
C21 Fe3 C26 C27 -163.4(11)
C20 Fe3 C26 C27 37.3(17)
C22 Fe3 C26 C27 159.7(8)
C27 Fe3 C26 C25 123.4(13)
C24 Fe3 C26 C25 39.3(9)
C23 Fe3 C26 C25 -119.4(11)
C28 Fe3 C26 C25 83.0(9)
C19 Fe3 C26 C25 -162.8(10)
C21 Fe3 C26 C25 -40.1(18)
C20 Fe3 C26 C25 160.7(12)
C22 Fe3 C26 C25 -76.9(11)
C25 C26 C27 C28 3.0(13)
Fe3 C26 C27 C28 61.9(7)
C25 C26 C27 Fe3 -58.8(8)
C24 Fe3 C27 C26 77.7(8)
C25 Fe3 C27 C26 34.7(8)
C23 Fe3 C27 C26 -81.5(9)
C28 Fe3 C27 C26 115.4(11)
C19 Fe3 C27 C26 -123.2(9)
C21 Fe3 C27 C26 164.3(9)
C20 Fe3 C27 C26 -165.0(8)
C22 Fe3 C27 C26 -50.0(14)
C26 Fe3 C27 C28 -115.4(11)
C24 Fe3 C27 C28 -37.7(8)
C25 Fe3 C27 C28 -80.7(8)
C23 Fe3 C27 C28 163.1(7)
C19 Fe3 C27 C28 121.3(8)
C21 Fe3 C27 C28 48.8(14)
C20 Fe3 C27 C28 79.6(9)
C22 Fe3 C27 C28 -165.4(8)
C25 C24 C28 C27 -0.1(13)
Fe3 C24 C28 C27 -59.5(7)
C25 C24 C28 Fe3 59.4(9)
C26 C27 C28 C24 -1.7(12)
Fe3 C27 C28 C24 60.2(7)
C26 C27 C28 Fe3 -61.9(7)
C26 Fe3 C28 C24 -79.0(8)
C27 Fe3 C28 C24 -117.7(12)
C25 Fe3 C28 C24 -36.3(8)
C23 Fe3 C28 C24 -160.4(11)
C19 Fe3 C28 C24 165.8(9)
C21 Fe3 C28 C24 81.1(11)
C20 Fe3 C28 C24 122.6(10)
C22 Fe3 C28 C24 46.7(17)
C26 Fe3 C28 C27 38.7(7)
C24 Fe3 C28 C27 117.7(12)
C25 Fe3 C28 C27 81.4(8)
C23 Fe3 C28 C27 -42.7(15)
C19 Fe3 C28 C27 -76.5(9)
C21 Fe3 C28 C27 -161.3(7)
C20 Fe3 C28 C27 -119.7(8)
C22 Fe3 C28 C27 164.3(9)
